data_7011854
loop_
_publ_author_name
'Jensen, Paul'
'Batten, Stuart R.'
'Moubaraki, Boujemaa'
'Murray, Keith S.'

_publ_section_title
;
 Syntheses, crystal structures, and magnetic properties of first row
 transition metal coordination polymers containing dicyanamide and
 4,4???-bipyridineElectronic supplementary information (ESI) available:
 atom numbering diagrams for compounds 1 (123 K and 294 K) and 7???11.
 See http://www.rsc.org/suppdata/dt/b2/b205007b/
;
_journal_issue 19
_journal_name_full 'Journal of the Chemical Society, Dalton Transactions'
_journal_page_first 3712
_journal_paper_doi 10.1039/b205007b
_journal_year 2002
_chemical_formula_moiety Cu(dca)2(4,4'-bipy).MeOH
_chemical_formula_sum 'C15 H12 Cu N8 O'
_chemical_formula_weight 383.87
_chemical_name_systematic
; 
? 
;
_space_group_IT_number 14
_symmetry_cell_setting monoclinic
_symmetry_space_group_name_Hall '-P 2ybc'
_symmetry_space_group_name_H-M 'P 1 21/c 1'
_atom_sites_solution_hydrogens geom
_atom_sites_solution_primary direct
_atom_sites_solution_secondary difmap
_audit_creation_method SHELXL-97
_cell_angle_alpha 90.00
_cell_angle_beta 93.421(1)
_cell_angle_gamma 90.00
_cell_formula_units_Z 4
_cell_length_a 8.6253(2)
_cell_length_b 12.5777(3)
_cell_length_c 14.8959(4)
_cell_measurement_reflns_used 23470
_cell_measurement_temperature 173(2)
_cell_measurement_theta_max 30.02
_cell_measurement_theta_min 3.12
_cell_volume 1613.12(7)
_computing_cell_refinement 'DENZO-SMN (Otwinowski & Minor, 1997)'
_computing_data_collection 'COLLECT (Hooft, 1998)'
_computing_data_reduction 'DENZO-SMN (Otwinowski & Minor, 1997)'
_computing_molecular_graphics 'ORTEP-III (Burnett and Johnson, 1996)'
_computing_publication_material 'SHELXL-97 (Sheldrick, 1997)'
_computing_structure_refinement 'SHELXL-97 (Sheldrick, 1997)'
_computing_structure_solution 'SHELXS-97 (Sheldrick, 1997)'
_diffrn_ambient_temperature 173(2)
_diffrn_measured_fraction_theta_full 0.974
_diffrn_measured_fraction_theta_max 0.943
_diffrn_measurement_device_type 'Nonius KappaCCD'
_diffrn_measurement_method Phi-scans
_diffrn_radiation_monochromator graphite
_diffrn_radiation_source 'fine-focus sealed tube'
_diffrn_radiation_type MoK\a
_diffrn_radiation_wavelength 0.71073
_diffrn_reflns_av_R_equivalents 0.0358
_diffrn_reflns_av_sigmaI/netI 0.0346
_diffrn_reflns_limit_h_max 10
_diffrn_reflns_limit_h_min -10
_diffrn_reflns_limit_k_max 17
_diffrn_reflns_limit_k_min -17
_diffrn_reflns_limit_l_max 20
_diffrn_reflns_limit_l_min -20
_diffrn_reflns_number 23470
_diffrn_reflns_theta_full 27.50
_diffrn_reflns_theta_max 30.02
_diffrn_reflns_theta_min 3.12
_exptl_absorpt_coefficient_mu 1.376
_exptl_absorpt_correction_T_max 0.832
_exptl_absorpt_correction_T_min 0.731
_exptl_absorpt_correction_type numerical
_exptl_crystal_colour Blue
_exptl_crystal_density_diffrn 1.581
_exptl_crystal_density_method 'not measured'
_exptl_crystal_description Prismatic
_exptl_crystal_F_000 780
_exptl_crystal_size_max 0.35
_exptl_crystal_size_mid 0.20
_exptl_crystal_size_min 0.15
_refine_diff_density_max 0.430
_refine_diff_density_min -0.594
_refine_diff_density_rms 0.066
_refine_ls_extinction_method none
_refine_ls_goodness_of_fit_ref 1.041
_refine_ls_hydrogen_treatment mixed
_refine_ls_matrix_type full
_refine_ls_number_parameters 230
_refine_ls_number_reflns 4456
_refine_ls_number_restraints 0
_refine_ls_restrained_S_all 1.041
_refine_ls_R_factor_all 0.0430
_refine_ls_R_factor_gt 0.0325
_refine_ls_shift/su_max 0.000
_refine_ls_shift/su_mean 0.000
_refine_ls_structure_factor_coef Fsqd
_refine_ls_weighting_details 'calc w=1/[\s^2^(Fo^2^)+(0.0426P)^2^+0.8821P] where P=(Fo^2^+2Fc^2^)/3'
_refine_ls_weighting_scheme calc
_refine_ls_wR_factor_gt 0.0838
_refine_ls_wR_factor_ref 0.0891
_reflns_number_gt 3741
_reflns_number_total 4456
_reflns_threshold_expression >2sigma(I)
_cod_data_source_file b205007b.txt
_cod_data_source_block 9
_cod_depositor_comments
;
The following automatic conversions were performed:
'_symmetry_cell_setting' value 'Monoclinic' changed to 'monoclinic'
according to '/home/saulius/struct/CIF-dictionaries/cif_core.dic'
dictionary named 'cif_core.dic' version 2.4.1 from
2010-06-29.

'_exptl_absorpt_correction_type' value 'Numerical' changed to
'numerical' according to
'/home/saulius/struct/CIF-dictionaries/cif_core.dic' dictionary named
'cif_core.dic' version 2.4.1 from 2010-06-29.

Automatic conversion script
Id: cif_fix_enum 1527 2010-12-29 10:47:43Z saulius 
;
_cod_original_sg_symbol_H-M P2(1)/c
_cod_database_code 7011854

loop_
_symmetry_equiv_pos_as_xyz
'x, y, z'
'-x, y+1/2, -z+1/2'
'-x, -y, -z'
'x, -y-1/2, z-1/2'

loop_
_atom_site_label
_atom_site_type_symbol
_atom_site_fract_x
_atom_site_fract_y
_atom_site_fract_z
_atom_site_U_iso_or_equiv
_atom_site_adp_type
_atom_site_occupancy
_atom_site_symmetry_multiplicity
_atom_site_calc_flag
_atom_site_refinement_flags
_atom_site_disorder_assembly
_atom_site_disorder_group
Cu1 Cu 0.15156(2) 0.205528(16) 0.079734(13) 0.01872(8) Uani 1 1 d . . .
O1 O 0.2951(2) 0.09502(14) -0.47094(12) 0.0503(4) Uani 1 1 d . . .
H1 H 0.304(3) 0.073(2) -0.412(2) 0.060 Uiso 1 1 d . . .
N1 N 0.03922(19) 0.30278(13) 0.15727(11) 0.0276(3) Uani 1 1 d . . .
N2 N -0.0990(2) 0.45093(18) 0.22089(14) 0.0525(6) Uani 1 1 d . . .
N3 N -0.0541(2) 0.55705(14) 0.35702(12) 0.0326(4) Uani 1 1 d . . .
N4 N 0.27261(17) 0.13419(13) -0.01035(10) 0.0262(3) Uani 1 1 d . . .
N5 N 0.3749(2) 0.01239(13) -0.12001(11) 0.0318(4) Uani 1 1 d . . .
N6 N 0.3339(3) 0.02462(15) -0.28514(12) 0.0437(5) Uani 1 1 d . . .
N7 N 0.33995(17) 0.21080(11) 0.16842(9) 0.0193(3) Uani 1 1 d . . .
N8 N 0.97336(17) 0.27900(11) 0.48605(9) 0.0201(3) Uani 1 1 d . . .
C1 C -0.0176(2) 0.37402(16) 0.19098(12) 0.0274(4) Uani 1 1 d . . .
C2 C -0.0665(2) 0.50313(14) 0.29490(12) 0.0251(4) Uani 1 1 d . . .
C3 C 0.3148(2) 0.07897(14) -0.06569(11) 0.0225(3) Uani 1 1 d . . .
C4 C 0.3489(2) 0.02333(14) -0.20810(13) 0.0283(4) Uani 1 1 d . . .
C5 C 0.3230(2) 0.20228(14) 0.25714(11) 0.0225(3) Uani 1 1 d . . .
H5 H 0.2226 0.1875 0.2770 0.027 Uiso 1 1 calc R . .
C6 C 0.4448(2) 0.21406(14) 0.32087(12) 0.0226(3) Uani 1 1 d . . .
H6 H 0.4280 0.2070 0.3830 0.027 Uiso 1 1 calc R . .
C7 C 0.5926(2) 0.23637(14) 0.29289(11) 0.0210(3) Uani 1 1 d . . .
C8 C 0.7258(2) 0.25151(14) 0.35914(11) 0.0207(3) Uani 1 1 d . . .
C9 C 0.7150(2) 0.31943(16) 0.43185(13) 0.0277(4) Uani 1 1 d . . .
H9 H 0.6216 0.3576 0.4394 0.033 Uiso 1 1 calc R . .
C10 C 0.8399(2) 0.33149(16) 0.49319(13) 0.0274(4) Uani 1 1 d . . .
H10 H 0.8308 0.3788 0.5423 0.033 Uiso 1 1 calc R . .
C11 C 0.9846(2) 0.21291(16) 0.41610(13) 0.0276(4) Uani 1 1 d . . .
H11 H 1.0788 0.1748 0.4110 0.033 Uiso 1 1 calc R . .
C12 C 0.8658(2) 0.19783(15) 0.35131(13) 0.0282(4) Uani 1 1 d . . .
H12 H 0.8791 0.1515 0.3020 0.034 Uiso 1 1 calc R . .
C13 C 0.6102(2) 0.24337(16) 0.20086(12) 0.0252(4) Uani 1 1 d . . .
H13 H 0.7096 0.2570 0.1790 0.030 Uiso 1 1 calc R . .
C14 C 0.4825(2) 0.23045(15) 0.14137(12) 0.0244(4) Uani 1 1 d . . .
H14 H 0.4963 0.2357 0.0787 0.029 Uiso 1 1 calc R . .
C15 C 0.2875(5) -0.0028(2) -0.51791(19) 0.0716(9) Uani 1 1 d . . .
H15A H 0.3637 -0.0523 -0.4900 0.107 Uiso 1 1 calc R . .
H15B H 0.3106 0.0091 -0.5808 0.107 Uiso 1 1 calc R . .
H15C H 0.1831 -0.0329 -0.5155 0.107 Uiso 1 1 calc R . .

loop_
_atom_site_aniso_label
_atom_site_aniso_U_11
_atom_site_aniso_U_22
_atom_site_aniso_U_33
_atom_site_aniso_U_23
_atom_site_aniso_U_13
_atom_site_aniso_U_12
Cu1 0.01496(13) 0.02613(12) 0.01448(11) -0.00192(7) -0.00413(7) 0.00096(7)
O1 0.0702(12) 0.0459(10) 0.0334(8) 0.0022(7) -0.0090(8) 0.0045(8)
N1 0.0218(8) 0.0376(9) 0.0228(7) -0.0078(6) -0.0047(6) 0.0033(6)
N2 0.0471(12) 0.0624(13) 0.0447(11) -0.0300(10) -0.0241(9) 0.0287(10)
N3 0.0306(9) 0.0337(9) 0.0327(9) -0.0104(7) -0.0056(7) 0.0061(7)
N4 0.0205(7) 0.0369(8) 0.0208(7) -0.0033(6) -0.0038(6) 0.0029(6)
N5 0.0387(9) 0.0318(8) 0.0248(8) -0.0040(6) 0.0014(7) 0.0083(7)
N6 0.0662(13) 0.0347(10) 0.0294(9) -0.0054(7) -0.0027(8) 0.0083(9)
N7 0.0166(7) 0.0245(7) 0.0162(6) -0.0015(5) -0.0043(5) -0.0003(5)
N8 0.0166(7) 0.0269(7) 0.0162(6) 0.0000(5) -0.0039(5) -0.0010(5)
C1 0.0233(9) 0.0348(10) 0.0231(8) -0.0059(7) -0.0072(7) 0.0011(7)
C2 0.0210(9) 0.0263(9) 0.0277(9) 0.0001(7) -0.0021(7) 0.0039(7)
C3 0.0188(8) 0.0272(8) 0.0208(8) 0.0020(6) -0.0034(6) -0.0016(6)
C4 0.0331(10) 0.0227(8) 0.0289(9) -0.0056(7) 0.0003(7) 0.0012(7)
C5 0.0194(9) 0.0297(9) 0.0180(8) 0.0003(6) -0.0015(6) -0.0010(6)
C6 0.0222(9) 0.0285(9) 0.0167(7) -0.0004(6) -0.0035(6) 0.0011(6)
C7 0.0193(8) 0.0237(8) 0.0193(8) -0.0026(6) -0.0056(6) 0.0016(6)
C8 0.0193(9) 0.0247(8) 0.0174(7) 0.0008(6) -0.0040(6) -0.0006(6)
C9 0.0205(9) 0.0352(10) 0.0264(9) -0.0092(7) -0.0060(7) 0.0073(7)
C10 0.0217(9) 0.0342(9) 0.0254(9) -0.0085(7) -0.0063(7) 0.0047(7)
C11 0.0191(9) 0.0392(10) 0.0239(9) -0.0063(7) -0.0035(7) 0.0066(7)
C12 0.0223(9) 0.0380(10) 0.0236(9) -0.0105(7) -0.0047(7) 0.0047(7)
C13 0.0185(9) 0.0358(10) 0.0210(8) -0.0010(7) -0.0021(6) -0.0026(7)
C14 0.0204(9) 0.0348(9) 0.0175(8) 0.0004(7) -0.0016(6) -0.0022(7)
C15 0.114(3) 0.0578(17) 0.0412(14) -0.0013(13) -0.0097(16) -0.0220(18)

loop_
_atom_type_symbol
_atom_type_description
_atom_type_scat_dispersion_real
_atom_type_scat_dispersion_imag
_atom_type_scat_source
Cu Cu 0.3201 1.2651 'International Tables Vol C Tables 4.2.6.8 and 6.1.1.4'
O O 0.0106 0.0060 'International Tables Vol C Tables 4.2.6.8 and 6.1.1.4'
N N 0.0061 0.0033 'International Tables Vol C Tables 4.2.6.8 and 6.1.1.4'
C C 0.0033 0.0016 'International Tables Vol C Tables 4.2.6.8 and 6.1.1.4'
H H 0.0000 0.0000 'International Tables Vol C Tables 4.2.6.8 and 6.1.1.4'

loop_
_geom_angle_atom_site_label_1
_geom_angle_atom_site_label_2
_geom_angle_atom_site_label_3
_geom_angle
_geom_angle_site_symmetry_1
_geom_angle_site_symmetry_3
_geom_angle_publ_flag
N4 Cu1 N1 168.78(7) . . ?
N4 Cu1 N8 89.18(6) . 4_465 ?
N1 Cu1 N8 87.98(6) . 4_465 ?
N4 Cu1 N7 91.26(6) . . ?
N1 Cu1 N7 90.04(6) . . ?
N8 Cu1 N7 171.90(6) 4_465 . ?
N4 Cu1 N3 97.60(7) . 2_545 ?
N1 Cu1 N3 93.44(7) . 2_545 ?
N8 Cu1 N3 94.62(6) 4_465 2_545 ?
N7 Cu1 N3 93.34(6) . 2_545 ?
C1 N1 Cu1 166.82(17) . . ?
C1 N2 C2 125.29(18) . . ?
C2 N3 Cu1 143.16(15) . 2 ?
C3 N4 Cu1 165.03(15) . . ?
C3 N5 C4 120.10(17) . . ?
C14 N7 C5 117.84(15) . . ?
C14 N7 Cu1 121.52(11) . . ?
C5 N7 Cu1 120.47(12) . . ?
C10 N8 C11 118.09(15) . . ?
C10 N8 Cu1 121.33(12) . 4_666 ?
C11 N8 Cu1 120.55(12) . 4_666 ?
N1 C1 N2 171.5(2) . . ?
N3 C2 N2 171.2(2) . . ?
N4 C3 N5 172.67(19) . . ?
N6 C4 N5 173.9(2) . . ?
N7 C5 C6 123.01(16) . . ?
C5 C6 C7 119.21(16) . . ?
C13 C7 C6 117.59(15) . . ?
C13 C7 C8 121.51(16) . . ?
C6 C7 C8 120.90(15) . . ?
C9 C8 C12 117.54(16) . . ?
C9 C8 C7 120.93(16) . . ?
C12 C8 C7 121.53(16) . . ?
C10 C9 C8 119.92(17) . . ?
N8 C10 C9 122.38(17) . . ?
N8 C11 C12 122.95(17) . . ?
C11 C12 C8 119.10(16) . . ?
C14 C13 C7 119.66(16) . . ?
N7 C14 C13 122.67(16) . . ?

loop_
_geom_bond_atom_site_label_1
_geom_bond_atom_site_label_2
_geom_bond_distance
_geom_bond_site_symmetry_2
_geom_bond_publ_flag
Cu1 N4 1.9654(15) . ?
Cu1 N1 1.9755(16) . ?
Cu1 N8 2.0229(14) 4_465 ?
Cu1 N7 2.0332(14) . ?
Cu1 N3 2.2750(16) 2_545 ?
O1 C15 1.415(3) . ?
N1 C1 1.151(2) . ?
N2 C1 1.290(3) . ?
N2 C2 1.299(2) . ?
N3 C2 1.147(2) . ?
N3 Cu1 2.2751(16) 2 ?
N4 C3 1.153(2) . ?
N5 C3 1.294(2) . ?
N5 C4 1.325(2) . ?
N6 C4 1.147(3) . ?
N7 C14 1.340(2) . ?
N7 C5 1.343(2) . ?
N8 C10 1.336(2) . ?
N8 C11 1.341(2) . ?
N8 Cu1 2.0229(14) 4_666 ?
C5 C6 1.381(2) . ?
C6 C7 1.394(2) . ?
C7 C13 1.391(2) . ?
C7 C8 1.481(2) . ?
C8 C9 1.387(2) . ?
C8 C12 1.395(3) . ?
C9 C10 1.379(2) . ?
C11 C12 1.378(3) . ?
C13 C14 1.382(2) . ?
